data_4080315
loop_
_publ_author_name
'Hegemann, Corinna'
'Tyrra, Wieland'
'Neud\"orfl, J\"org-Martin'
'Mathur, Sanjay'

_publ_section_title
;
 Synthetic and Structural Investigations on the Reactivity of the Cd--I
 Bond in [ICd{Zr2(OPri)9}] to Construct New Mixed-Metal Alkoxides
;
_journal_issue 6
_journal_name_full Organometallics
_journal_page_first 1654
_journal_paper_doi 10.1021/om301053b
_journal_volume 32
_journal_year 2013
_chemical_formula_moiety 'C56 H126 Cd2 N2 O20 Zr4'
_chemical_formula_sum 'C56 H126 Cd2 N2 O20 Zr4'
_chemical_formula_weight 1737.27
_chemical_name_systematic
;
 ?
;
_space_group_IT_number 14
_symmetry_cell_setting monoclinic
_symmetry_space_group_name_Hall '-P 2ybc'
_symmetry_space_group_name_H-M 'P 1 21/c 1'
_atom_sites_solution_hydrogens geom
_atom_sites_solution_primary direct
_atom_sites_solution_secondary difmap
_audit_creation_method SHELXL-97
_cell_angle_alpha 90.00
_cell_angle_beta 128.165(2)
_cell_angle_gamma 90.00
_cell_formula_units_Z 2
_cell_length_a 12.9291(3)
_cell_length_b 18.7332(4)
_cell_length_c 20.9041(5)
_cell_measurement_reflns_used 71573
_cell_measurement_temperature 170(2)
_cell_measurement_theta_max 26.79
_cell_measurement_theta_min 2.00
_cell_volume 3980.74(19)
_computing_cell_refinement 'X-Area (Stoe & Cie, 2001)'
_computing_data_collection 'X-Area (Stoe & Cie, 2001)'
_computing_data_reduction 'X-Area (Stoe & Cie, 2001)'
_computing_structure_refinement 'SHELXL-97 (Sheldrick, 1997)'
_computing_structure_solution 'SHELXS-97 (Sheldrick, 1990)'
_diffrn_ambient_temperature 170(2)
_diffrn_detector_area_resol_mean 'not measured'
_diffrn_measured_fraction_theta_full 0.977
_diffrn_measured_fraction_theta_max 0.977
_diffrn_measurement_device_type 'IPDS 2 T (Stoe & Cie)'
_diffrn_measurement_method '\w and \f scans'
_diffrn_radiation_monochromator graphite
_diffrn_radiation_source 'fine-focus sealed tube'
_diffrn_radiation_type MoK\a
_diffrn_radiation_wavelength 0.71073
_diffrn_reflns_av_R_equivalents 0.0687
_diffrn_reflns_av_sigmaI/netI 0.0307
_diffrn_reflns_limit_h_max 16
_diffrn_reflns_limit_h_min -16
_diffrn_reflns_limit_k_max 23
_diffrn_reflns_limit_k_min -23
_diffrn_reflns_limit_l_max 26
_diffrn_reflns_limit_l_min -26
_diffrn_reflns_number 54168
_diffrn_reflns_theta_full 26.79
_diffrn_reflns_theta_max 26.79
_diffrn_reflns_theta_min 2.00
_diffrn_standards_decay_% 'not measured'
_diffrn_standards_interval_count 'not measured'
_diffrn_standards_interval_time 'not measured'
_diffrn_standards_number 'not measured'
_exptl_absorpt_coefficient_mu 1.088
_exptl_absorpt_correction_T_max 0.9588
_exptl_absorpt_correction_T_min 0.7887
_exptl_absorpt_correction_type numerical
_exptl_absorpt_process_details
;
The absorption correction (X-RED; Stoe & Cie, 2001)
was performed after optimizing the crystal shape
using X-SHAPE (Stoe & Cie, 1999).
;
_exptl_crystal_colour colourless
_exptl_crystal_density_diffrn 1.449
_exptl_crystal_density_meas ?
_exptl_crystal_density_method 'not measured'
_exptl_crystal_description brick
_exptl_crystal_F_000 1784
_exptl_crystal_size_max 0.31
_exptl_crystal_size_mid 0.28
_exptl_crystal_size_min 0.22
_refine_diff_density_max 2.464
_refine_diff_density_min -1.160
_refine_diff_density_rms 0.207
_refine_ls_extinction_coef 'not measured'
_refine_ls_extinction_method none
_refine_ls_goodness_of_fit_ref 1.225
_refine_ls_hydrogen_treatment constr
_refine_ls_matrix_type full
_refine_ls_number_parameters 379
_refine_ls_number_reflns 8322
_refine_ls_number_restraints 0
_refine_ls_restrained_S_all 1.225
_refine_ls_R_factor_all 0.0909
_refine_ls_R_factor_gt 0.0900
_refine_ls_shift/su_max 0.000
_refine_ls_shift/su_mean 0.000
_refine_ls_structure_factor_coef Fsqd
_refine_ls_weighting_details 'calc w=1/[\s^2^(Fo^2^)+(0.0001P)^2^+94.1682P] where P=(Fo^2^+2Fc^2^)/3'
_refine_ls_weighting_scheme calc
_refine_ls_wR_factor_gt 0.2296
_refine_ls_wR_factor_ref 0.2299
_reflns_number_gt 8104
_reflns_number_total 8322
_reflns_threshold_expression >2sigma(I)
_cod_data_source_file om301053b_si_002.cif
_cod_data_source_block 11
_cod_depositor_comments
;
The following automatic conversions were performed:

'_exptl_crystal_density_meas' value 'not measured' was changed to '?'
- the value is perceived as not measured.

Automatic conversion script
Id: cif_fix_values 3008 2015-01-20 13:52:24Z robertas 
;
_cod_original_sg_symbol_H-M 'P 21/c'
_cod_database_code 4080315

loop_
_symmetry_equiv_pos_as_xyz
'x, y, z'
'-x, y+1/2, -z+1/2'
'-x, -y, -z'
'x, -y-1/2, z-1/2'

loop_
_atom_site_label
_atom_site_type_symbol
_atom_site_fract_x
_atom_site_fract_y
_atom_site_fract_z
_atom_site_U_iso_or_equiv
_atom_site_adp_type
_atom_site_occupancy
_atom_site_symmetry_multiplicity
_atom_site_calc_flag
_atom_site_refinement_flags
Cd1 Cd 0.32526(8) 0.07856(4) 0.35929(4) 0.0347(2) Uani 1 1 d .
Zr1 Zr 0.02671(9) 0.14095(5) 0.21364(6) 0.0302(2) Uani 1 1 d .
Zr2 Zr 0.27307(10) 0.17833(5) 0.21063(6) 0.0310(2) Uani 1 1 d .
O4 O 0.2269(7) 0.1919(4) 0.2961(4) 0.0285(14) Uani 1 1 d .
O8 O -0.0631(9) 0.2127(5) 0.2275(6) 0.050(2) Uani 1 1 d .
O3 O 0.1781(6) 0.0782(3) 0.2148(4) 0.0226(13) Uani 1 1 d .
O5 O 0.0617(7) 0.1985(4) 0.1381(4) 0.0348(16) Uani 1 1 d .
O6 O 0.3439(9) 0.2724(4) 0.2234(5) 0.048(2) Uani 1 1 d .
O9 O -0.1217(8) 0.0820(4) 0.1350(5) 0.048(2) Uani 1 1 d .
O2 O 0.1138(8) 0.0817(4) 0.3186(5) 0.0399(18) Uani 1 1 d .
O1 O 0.4324(7) 0.1256(4) 0.3117(4) 0.0419(18) Uani 1 1 d .
O10 O 0.3914(13) -0.0391(6) 0.3820(7) 0.082(4) Uani 1 1 d .
N1 N 0.4482(13) 0.0968(8) 0.4910(7) 0.072(4) Uani 1 1 d .
O7 O 0.2769(9) 0.1440(5) 0.1259(5) 0.050(2) Uani 1 1 d .
C52 C 0.0221(19) 0.2967(11) 0.0544(12) 0.100(7) Uani 1 1 d .
H52A H 0.0637 0.3265 0.1017 0.150 Uiso 1 1 calc R
H52B H -0.0461 0.3231 0.0071 0.150 Uiso 1 1 calc R
H52C H 0.0861 0.2813 0.0481 0.150 Uiso 1 1 calc R
C40 C 0.2531(11) 0.2512(6) 0.3498(7) 0.036(2) Uani 1 1 d .
H40 H 0.2144 0.2401 0.3768 0.043 Uiso 1 1 calc R
C42 C 0.1841(15) 0.3188(6) 0.2958(9) 0.055(3) Uani 1 1 d .
H42A H 0.0919 0.3094 0.2553 0.082 Uiso 1 1 calc R
H42B H 0.2221 0.3304 0.2695 0.082 Uiso 1 1 calc R
H42C H 0.1960 0.3581 0.3292 0.082 Uiso 1 1 calc R
C41 C 0.3932(15) 0.2636(7) 0.4115(8) 0.061(4) Uani 1 1 d .
H41A H 0.4338 0.2215 0.4442 0.091 Uiso 1 1 calc R
H41B H 0.4064 0.3028 0.4455 0.091 Uiso 1 1 calc R
H41C H 0.4320 0.2748 0.3857 0.091 Uiso 1 1 calc R
C1 C 0.4737(12) -0.0647(6) 0.4479(6) 0.042(3) Uani 1 1 d .
C70 C 0.2761(16) 0.1173(8) 0.0618(9) 0.060(4) Uani 1 1 d .
H70 H 0.2348 0.0700 0.0448 0.072 Uiso 1 1 calc R
C20 C 0.0590(16) 0.0566(8) 0.3570(10) 0.063(4) Uani 1 1 d .
H20 H -0.0346 0.0691 0.3225 0.075 Uiso 1 1 calc R
C90 C -0.2353(13) 0.0389(8) 0.0884(10) 0.067(4) Uani 1 1 d .
H90 H -0.2159 -0.0044 0.0712 0.080 Uiso 1 1 calc R
C60 C 0.401(2) 0.3353(9) 0.2196(13) 0.086(6) Uani 1 1 d .
H60 H 0.3274 0.3688 0.1905 0.103 Uiso 1 1 calc R
C80 C -0.1394(16) 0.2624(9) 0.2306(12) 0.075(5) Uani 1 1 d .
H80 H -0.0910 0.3076 0.2491 0.090 Uiso 1 1 calc R
C22 C 0.072(2) -0.0229(10) 0.3648(13) 0.090(6) Uani 1 1 d .
H22A H 0.0254 -0.0438 0.3117 0.135 Uiso 1 1 calc R
H22B H 0.0354 -0.0401 0.3903 0.135 Uiso 1 1 calc R
H22C H 0.1631 -0.0358 0.3972 0.135 Uiso 1 1 calc R
C50 C -0.034(2) 0.2360(12) 0.0638(10) 0.098(7) Uani 1 1 d .
H50 H -0.0975 0.2551 0.0701 0.118 Uiso 1 1 calc R
C71 C 0.424(2) 0.1116(13) 0.0992(14) 0.106(7) Uani 1 1 d .
H71A H 0.4673 0.0783 0.1437 0.158 Uiso 1 1 calc R
H71B H 0.4646 0.1576 0.1186 0.158 Uiso 1 1 calc R
H71C H 0.4307 0.0952 0.0584 0.158 Uiso 1 1 calc R
C91 C -0.2766(16) 0.0193(11) 0.1365(13) 0.094(7) Uani 1 1 d .
H91A H -0.2075 -0.0069 0.1837 0.141 Uiso 1 1 calc R
H91B H -0.3541 -0.0099 0.1045 0.141 Uiso 1 1 calc R
H91C H -0.2957 0.0616 0.1534 0.141 Uiso 1 1 calc R
C62 C 0.433(3) 0.3267(12) 0.1643(17) 0.139(12) Uani 1 1 d .
H62A H 0.3606 0.3042 0.1151 0.209 Uiso 1 1 calc R
H62B H 0.5101 0.2974 0.1896 0.209 Uiso 1 1 calc R
H62C H 0.4493 0.3726 0.1518 0.209 Uiso 1 1 calc R
C72 C 0.205(2) 0.1671(13) -0.0078(10) 0.096(7) Uani 1 1 d .
H72A H 0.1143 0.1697 -0.0295 0.145 Uiso 1 1 calc R
H72B H 0.2097 0.1503 -0.0493 0.145 Uiso 1 1 calc R
H72C H 0.2439 0.2136 0.0099 0.145 Uiso 1 1 calc R
C81 C -0.157(3) 0.2407(16) 0.2918(16) 0.144(12) Uani 1 1 d .
H81A H -0.0724 0.2324 0.3432 0.217 Uiso 1 1 calc R
H81B H -0.2083 0.1977 0.2741 0.217 Uiso 1 1 calc R
H81C H -0.2016 0.2779 0.2977 0.217 Uiso 1 1 calc R
C92 C -0.3438(16) 0.0812(14) 0.0136(13) 0.143(12) Uani 1 1 d .
H92A H -0.3162 0.0930 -0.0185 0.214 Uiso 1 1 calc R
H92B H -0.3609 0.1242 0.0305 0.214 Uiso 1 1 calc R
H92C H -0.4224 0.0529 -0.0183 0.214 Uiso 1 1 calc R
C51 C -0.108(2) 0.1871(15) -0.0050(10) 0.131(11) Uani 1 1 d .
H51A H -0.1443 0.1496 0.0070 0.197 Uiso 1 1 calc R
H51B H -0.0507 0.1670 -0.0148 0.197 Uiso 1 1 calc R
H51C H -0.1780 0.2126 -0.0524 0.197 Uiso 1 1 calc R
C21 C 0.1291(19) 0.0946(11) 0.4390(10) 0.082(5) Uani 1 1 d .
H21A H 0.1158 0.1452 0.4302 0.123 Uiso 1 1 calc R
H21B H 0.2215 0.0843 0.4726 0.123 Uiso 1 1 calc R
H21C H 0.0939 0.0782 0.4655 0.123 Uiso 1 1 calc R
C82 C -0.268(3) 0.2757(14) 0.1502(16) 0.143(12) Uani 1 1 d .
H82A H -0.2544 0.2908 0.1122 0.215 Uiso 1 1 calc R
H82B H -0.3146 0.3123 0.1555 0.215 Uiso 1 1 calc R
H82C H -0.3194 0.2326 0.1309 0.215 Uiso 1 1 calc R
C10 C 0.5637(15) 0.1234(12) 0.3481(13) 0.092(7) Uani 1 1 d .
H10 H 0.5842 0.1739 0.3488 0.110 Uiso 1 1 calc R
C30 C 0.1481(13) 0.0148(6) 0.1674(7) 0.047(3) Uani 1 1 d .
H30 H 0.0839 0.0257 0.1093 0.057 Uiso 1 1 calc R
C32 C 0.098(2) -0.0441(8) 0.1899(10) 0.091(7) Uani 1 1 d .
H32A H 0.0188 -0.0289 0.1808 0.137 Uiso 1 1 calc R
H32B H 0.1630 -0.0560 0.2463 0.137 Uiso 1 1 calc R
H32C H 0.0793 -0.0854 0.1570 0.137 Uiso 1 1 calc R
C31 C 0.265(2) -0.0149(13) 0.1842(14) 0.112(8) Uani 1 1 d .
H31A H 0.3044 0.0195 0.1713 0.168 Uiso 1 1 calc R
H31B H 0.2423 -0.0570 0.1517 0.168 Uiso 1 1 calc R
H31C H 0.3256 -0.0273 0.2408 0.168 Uiso 1 1 calc R
C61 C 0.489(4) 0.3688(18) 0.2881(17) 0.21(2) Uani 1 1 d .
H61A H 0.4588 0.3712 0.3200 0.318 Uiso 1 1 calc R
H61B H 0.5012 0.4162 0.2764 0.318 Uiso 1 1 calc R
H61C H 0.5709 0.3434 0.3178 0.318 Uiso 1 1 calc R
C12 C 0.606(3) 0.099(5) 0.323(2) 0.55(8) Uani 1 1 d .
H12A H 0.5720 0.1209 0.2725 0.825 Uiso 1 1 calc R
H12B H 0.5837 0.0489 0.3148 0.825 Uiso 1 1 calc R
H12C H 0.6996 0.1040 0.3606 0.825 Uiso 1 1 calc R
C11 C 0.650(3) 0.105(4) 0.426(2) 0.36(5) Uani 1 1 d .
H11A H 0.6044 0.0923 0.4467 0.541 Uiso 1 1 calc R
H11B H 0.7069 0.1453 0.4561 0.541 Uiso 1 1 calc R
H11C H 0.7017 0.0658 0.4308 0.541 Uiso 1 1 calc R

loop_
_atom_site_aniso_label
_atom_site_aniso_U_11
_atom_site_aniso_U_22
_atom_site_aniso_U_33
_atom_site_aniso_U_23
_atom_site_aniso_U_13
_atom_site_aniso_U_12
Cd1 0.0325(4) 0.0352(4) 0.0234(4) 0.0052(3) 0.0109(3) 0.0029(3)
Zr1 0.0260(5) 0.0272(5) 0.0299(5) -0.0001(4) 0.0136(4) 0.0017(4)
Zr2 0.0344(5) 0.0332(5) 0.0243(5) -0.0006(4) 0.0176(4) -0.0028(4)
O4 0.032(3) 0.026(3) 0.022(3) -0.004(3) 0.015(3) 0.000(3)
O8 0.048(5) 0.040(5) 0.066(6) -0.009(4) 0.036(5) 0.005(4)
O3 0.023(3) 0.022(3) 0.022(3) -0.005(2) 0.013(3) -0.002(2)
O5 0.036(4) 0.031(4) 0.024(3) 0.008(3) 0.012(3) 0.006(3)
O6 0.061(5) 0.036(4) 0.051(5) 0.001(4) 0.037(4) -0.007(4)
O9 0.029(4) 0.042(5) 0.054(5) -0.013(4) 0.016(4) -0.009(3)
O2 0.043(4) 0.045(5) 0.037(4) 0.005(3) 0.027(4) -0.002(4)
O1 0.027(4) 0.050(5) 0.032(4) 0.001(3) 0.010(3) -0.001(3)
O10 0.103(9) 0.049(6) 0.068(7) 0.023(5) 0.039(7) 0.025(6)
N1 0.070(8) 0.088(10) 0.030(5) 0.021(6) 0.016(6) 0.008(7)
O7 0.070(6) 0.047(5) 0.042(4) 0.001(4) 0.040(5) 0.000(4)
C52 0.083(13) 0.095(14) 0.106(15) 0.075(13) 0.050(12) 0.036(11)
C40 0.053(6) 0.028(5) 0.042(6) -0.015(4) 0.038(5) -0.012(5)
C42 0.083(10) 0.026(6) 0.069(9) -0.013(6) 0.054(8) -0.006(6)
C41 0.085(10) 0.042(7) 0.038(7) -0.016(6) 0.030(7) -0.019(7)
C1 0.048(7) 0.033(6) 0.028(5) 0.009(4) 0.014(5) 0.009(5)
C70 0.092(11) 0.056(8) 0.060(8) -0.010(7) 0.061(9) -0.020(8)
C20 0.074(10) 0.061(9) 0.070(9) 0.010(7) 0.053(8) -0.019(8)
C90 0.032(6) 0.053(8) 0.075(10) -0.018(7) 0.013(7) -0.005(6)
C60 0.132(17) 0.051(9) 0.124(16) -0.017(10) 0.103(15) -0.032(10)
C80 0.062(9) 0.058(9) 0.113(14) -0.009(9) 0.058(10) 0.009(8)
C22 0.102(14) 0.070(12) 0.109(15) 0.020(11) 0.071(13) -0.008(10)
C50 0.096(14) 0.113(17) 0.040(8) 0.028(10) 0.019(9) 0.022(13)
C71 0.117(17) 0.125(18) 0.136(18) -0.014(15) 0.108(16) 0.020(14)
C91 0.047(9) 0.088(14) 0.117(16) -0.002(12) 0.035(10) -0.026(9)
C62 0.24(3) 0.092(16) 0.20(3) -0.033(17) 0.20(3) -0.077(19)
C72 0.100(14) 0.15(2) 0.060(10) 0.001(12) 0.062(11) 0.009(14)
C81 0.18(3) 0.19(3) 0.14(2) 0.06(2) 0.14(2) 0.11(2)
C92 0.034(9) 0.16(2) 0.098(15) 0.038(16) -0.025(9) -0.013(11)
C51 0.095(15) 0.22(3) 0.033(8) -0.008(12) 0.015(9) -0.065(18)
C21 0.095(13) 0.116(15) 0.061(10) -0.010(10) 0.062(10) -0.019(11)
C82 0.14(2) 0.14(2) 0.15(2) 0.083(19) 0.088(19) 0.106(19)
C10 0.038(8) 0.112(16) 0.114(16) 0.048(13) 0.041(10) 0.029(9)
C30 0.055(7) 0.029(6) 0.035(6) -0.012(5) 0.017(6) 0.005(5)
C32 0.128(16) 0.046(9) 0.053(9) -0.007(7) 0.033(10) -0.026(10)
C31 0.14(2) 0.097(17) 0.095(16) -0.020(13) 0.067(16) -0.012(15)
C61 0.29(4) 0.23(4) 0.14(2) -0.10(2) 0.14(3) -0.21(4)
C12 0.09(2) 1.3(2) 0.15(3) -0.26(7) 0.01(2) 0.19(6)
C11 0.056(15) 0.89(14) 0.13(3) 0.16(5) 0.053(18) 0.07(4)

loop_
_atom_type_symbol
_atom_type_description
_atom_type_scat_dispersion_real
_atom_type_scat_dispersion_imag
_atom_type_scat_source
C C 0.0033 0.0016 'International Tables Vol C Tables 4.2.6.8 and 6.1.1.4'
H H 0.0000 0.0000 'International Tables Vol C Tables 4.2.6.8 and 6.1.1.4'
Cd Cd -0.8075 1.2024 'International Tables Vol C Tables 4.2.6.8 and 6.1.1.4'
N N 0.0061 0.0033 'International Tables Vol C Tables 4.2.6.8 and 6.1.1.4'
O O 0.0106 0.0060 'International Tables Vol C Tables 4.2.6.8 and 6.1.1.4'
Zr Zr -2.9673 0.5597 'International Tables Vol C Tables 4.2.6.8 and 6.1.1.4'

loop_
_geom_angle_atom_site_label_1
_geom_angle_atom_site_label_2
_geom_angle_atom_site_label_3
_geom_angle
_geom_angle_site_symmetry_1
N1 Cd1 O10 90.1(5) .
N1 Cd1 O2 103.5(4) .
O10 Cd1 O2 107.7(4) .
N1 Cd1 O1 108.5(4) .
O10 Cd1 O1 102.0(4) .
O2 Cd1 O1 135.8(3) .
N1 Cd1 O3 170.4(4) .
O10 Cd1 O3 99.4(3) .
O2 Cd1 O3 72.3(2) .
O1 Cd1 O3 71.2(2) .
N1 Cd1 O4 106.2(4) .
O10 Cd1 O4 163.7(3) .
O2 Cd1 O4 70.8(3) .
O1 Cd1 O4 71.5(3) .
O3 Cd1 O4 64.4(2) .
N1 Cd1 Zr1 128.8(4) .
O10 Cd1 Zr1 126.8(3) .
O2 Cd1 Zr1 37.93(18) .
O1 Cd1 Zr1 97.89(18) .
O3 Cd1 Zr1 43.18(15) .
O4 Cd1 Zr1 42.73(16) .
N1 Cd1 Zr2 131.1(4) .
O10 Cd1 Zr2 124.5(3) .
O2 Cd1 Zr2 97.53(19) .
O1 Cd1 Zr2 38.28(18) .
O3 Cd1 Zr2 43.19(15) .
O4 Cd1 Zr2 41.99(16) .
Zr1 Cd1 Zr2 59.62(3) .
O8 Zr1 O9 98.9(4) .
O8 Zr1 O2 101.6(4) .
O9 Zr1 O2 101.6(4) .
O8 Zr1 O5 100.3(3) .
O9 Zr1 O5 102.1(3) .
O2 Zr1 O5 144.6(3) .
O8 Zr1 O4 96.0(3) .
O9 Zr1 O4 164.8(3) .
O2 Zr1 O4 78.5(3) .
O5 Zr1 O4 71.9(3) .
O8 Zr1 O3 164.3(3) .
O9 Zr1 O3 96.3(3) .
O2 Zr1 O3 79.1(3) .
O5 Zr1 O3 72.5(3) .
O4 Zr1 O3 68.6(2) .
O8 Zr1 Zr2 122.5(3) .
O9 Zr1 Zr2 124.8(3) .
O2 Zr1 Zr2 103.6(2) .
O5 Zr1 Zr2 41.02(19) .
O4 Zr1 Zr2 42.11(17) .
O3 Zr1 Zr2 43.43(16) .
O8 Zr1 Cd1 125.4(3) .
O9 Zr1 Cd1 124.2(3) .
O2 Zr1 Cd1 43.5(2) .
O5 Zr1 Cd1 101.21(19) .
O4 Zr1 Cd1 46.50(17) .
O3 Zr1 Cd1 45.71(15) .
Zr2 Zr1 Cd1 60.20(3) .
O7 Zr2 O6 98.9(4) .
O7 Zr2 O1 101.8(4) .
O6 Zr2 O1 101.9(3) .
O7 Zr2 O5 98.8(3) .
O6 Zr2 O5 102.8(3) .
O1 Zr2 O5 144.8(3) .
O7 Zr2 O4 163.1(3) .
O6 Zr2 O4 97.2(3) .
O1 Zr2 O4 80.0(3) .
O5 Zr2 O4 72.3(3) .
O7 Zr2 O3 94.6(3) .
O6 Zr2 O3 166.2(3) .
O1 Zr2 O3 77.8(3) .
O5 Zr2 O3 72.3(2) .
O4 Zr2 O3 69.1(2) .
O7 Zr2 Zr1 121.6(3) .
O6 Zr2 Zr1 125.0(3) .
O1 Zr2 Zr1 104.0(2) .
O5 Zr2 Zr1 40.82(19) .
O4 Zr2 Zr1 42.82(17) .
O3 Zr2 Zr1 43.41(16) .
O7 Zr2 Cd1 124.8(3) .
O6 Zr2 Cd1 125.5(3) .
O1 Zr2 Cd1 43.8(2) .
O5 Zr2 Cd1 100.99(19) .
O4 Zr2 Cd1 46.48(17) .
O3 Zr2 Cd1 45.70(15) .
Zr1 Zr2 Cd1 60.18(3) .
C40 O4 Zr2 130.9(6) .
C40 O4 Zr1 121.4(6) .
Zr2 O4 Zr1 95.1(2) .
C40 O4 Cd1 117.1(6) .
Zr2 O4 Cd1 91.5(2) .
Zr1 O4 Cd1 90.8(2) .
C80 O8 Zr1 174.5(10) .
C30 O3 Zr1 123.8(7) .
C30 O3 Zr2 125.3(7) .
Zr1 O3 Zr2 93.2(2) .
C30 O3 Cd1 122.7(6) .
Zr1 O3 Cd1 91.1(2) .
Zr2 O3 Cd1 91.1(2) .
C50 O5 Zr1 127.0(11) .
C50 O5 Zr2 134.9(11) .
Zr1 O5 Zr2 98.2(3) .
C60 O6 Zr2 166.1(9) .
C90 O9 Zr1 168.9(10) .
C20 O2 Zr1 129.5(8) .
C20 O2 Cd1 131.7(8) .
Zr1 O2 Cd1 98.6(3) .
C10 O1 Zr2 133.8(10) .
C10 O1 Cd1 128.0(10) .
Zr2 O1 Cd1 97.9(3) .
C1 O10 Cd1 124.8(10) .
C1 N1 Cd1 138.1(12) 3_656
C70 O7 Zr2 178.3(9) .
C50 C52 H52A 109.5 .
C50 C52 H52B 109.5 .
H52A C52 H52B 109.5 .
C50 C52 H52C 109.5 .
H52A C52 H52C 109.5 .
H52B C52 H52C 109.5 .
C41 C40 O4 111.9(10) .
C41 C40 C42 110.7(10) .
O4 C40 C42 107.6(8) .
C41 C40 H40 108.8 .
O4 C40 H40 108.8 .
C42 C40 H40 108.8 .
C40 C42 H42A 109.5 .
C40 C42 H42B 109.5 .
H42A C42 H42B 109.5 .
C40 C42 H42C 109.5 .
H42A C42 H42C 109.5 .
H42B C42 H42C 109.5 .
C40 C41 H41A 109.5 .
C40 C41 H41B 109.5 .
H41A C41 H41B 109.5 .
C40 C41 H41C 109.5 .
H41A C41 H41C 109.5 .
H41B C41 H41C 109.5 .
N1 C1 O10 173.2(15) 3_656
O7 C70 C72 110.0(13) .
O7 C70 C71 105.0(12) .
C72 C70 C71 111.3(14) .
O7 C70 H70 110.1 .
C72 C70 H70 110.1 .
C71 C70 H70 110.1 .
O2 C20 C22 109.0(14) .
O2 C20 C21 108.5(11) .
C22 C20 C21 113.1(15) .
O2 C20 H20 108.7 .
C22 C20 H20 108.7 .
C21 C20 H20 108.7 .
O9 C90 C91 109.8(13) .
O9 C90 C92 108.4(14) .
C91 C90 C92 110.1(16) .
O9 C90 H90 109.5 .
C91 C90 H90 109.5 .
C92 C90 H90 109.5 .
C61 C60 O6 117.7(19) .
C61 C60 C62 116(2) .
O6 C60 C62 111.5(14) .
C61 C60 H60 102.9 .
O6 C60 H60 102.9 .
C62 C60 H60 102.9 .
O8 C80 C82 113.2(17) .
O8 C80 C81 110.4(15) .
C82 C80 C81 111.0(19) .
O8 C80 H80 107.3 .
C82 C80 H80 107.3 .
C81 C80 H80 107.3 .
C20 C22 H22A 109.5 .
C20 C22 H22B 109.5 .
H22A C22 H22B 109.5 .
C20 C22 H22C 109.5 .
H22A C22 H22C 109.5 .
H22B C22 H22C 109.5 .
C52 C50 O5 111.7(16) .
C52 C50 C51 116.5(19) .
O5 C50 C51 111.3(18) .
C52 C50 H50 105.4 .
O5 C50 H50 105.4 .
C51 C50 H50 105.4 .
C70 C71 H71A 109.5 .
C70 C71 H71B 109.5 .
H71A C71 H71B 109.5 .
C70 C71 H71C 109.5 .
H71A C71 H71C 109.5 .
H71B C71 H71C 109.5 .
C90 C91 H91A 109.5 .
C90 C91 H91B 109.5 .
H91A C91 H91B 109.5 .
C90 C91 H91C 109.5 .
H91A C91 H91C 109.5 .
H91B C91 H91C 109.5 .
C60 C62 H62A 109.5 .
C60 C62 H62B 109.5 .
H62A C62 H62B 109.5 .
C60 C62 H62C 109.5 .
H62A C62 H62C 109.5 .
H62B C62 H62C 109.5 .
C70 C72 H72A 109.5 .
C70 C72 H72B 109.5 .
H72A C72 H72B 109.5 .
C70 C72 H72C 109.5 .
H72A C72 H72C 109.5 .
H72B C72 H72C 109.5 .
C80 C81 H81A 109.5 .
C80 C81 H81B 109.5 .
H81A C81 H81B 109.5 .
C80 C81 H81C 109.5 .
H81A C81 H81C 109.5 .
H81B C81 H81C 109.5 .
C90 C92 H92A 109.5 .
C90 C92 H92B 109.5 .
H92A C92 H92B 109.5 .
C90 C92 H92C 109.5 .
H92A C92 H92C 109.5 .
H92B C92 H92C 109.5 .
C50 C51 H51A 109.5 .
C50 C51 H51B 109.5 .
H51A C51 H51B 109.5 .
C50 C51 H51C 109.5 .
H51A C51 H51C 109.5 .
H51B C51 H51C 109.5 .
C20 C21 H21A 109.5 .
C20 C21 H21B 109.5 .
H21A C21 H21B 109.5 .
C20 C21 H21C 109.5 .
H21A C21 H21C 109.5 .
H21B C21 H21C 109.5 .
C80 C82 H82A 109.5 .
C80 C82 H82B 109.5 .
H82A C82 H82B 109.5 .
C80 C82 H82C 109.5 .
H82A C82 H82C 109.5 .
H82B C82 H82C 109.5 .
C12 C10 C11 101(3) .
C12 C10 O1 125(3) .
C11 C10 O1 120(2) .
C12 C10 H10 102.2 .
C11 C10 H10 102.2 .
O1 C10 H10 102.2 .
C31 C30 O3 110.9(13) .
C31 C30 C32 103.4(15) .
O3 C30 C32 112.2(11) .
C31 C30 H30 110.0 .
O3 C30 H30 110.0 .
C32 C30 H30 110.0 .
C30 C32 H32A 109.5 .
C30 C32 H32B 109.5 .
H32A C32 H32B 109.5 .
C30 C32 H32C 109.5 .
H32A C32 H32C 109.5 .
H32B C32 H32C 109.5 .
C30 C31 H31A 109.5 .
C30 C31 H31B 109.5 .
H31A C31 H31B 109.5 .
C30 C31 H31C 109.5 .
H31A C31 H31C 109.5 .
H31B C31 H31C 109.5 .
C60 C61 H61A 109.5 .
C60 C61 H61B 109.5 .
H61A C61 H61B 109.5 .
C60 C61 H61C 109.5 .
H61A C61 H61C 109.5 .
H61B C61 H61C 109.5 .
C10 C12 C11 45(2) .
C10 C12 H12A 109.5 .
C11 C12 H12A 149.2 .
C10 C12 H12B 109.5 .
C11 C12 H12B 97.3 .
H12A C12 H12B 109.5 .
C10 C12 H12C 109.5 .
C11 C12 H12C 73.9 .
H12A C12 H12C 109.5 .
H12B C12 H12C 109.5 .
C10 C11 C12 34.3(17) .
C10 C11 H11A 109.5 .
C12 C11 H11A 132.3 .
C10 C11 H11B 109.5 .
C12 C11 H11B 112.4 .
H11A C11 H11B 109.5 .
C10 C11 H11C 109.5 .
C12 C11 H11C 76.8 .
H11A C11 H11C 109.5 .
H11B C11 H11C 109.5 .

loop_
_geom_bond_atom_site_label_1
_geom_bond_atom_site_label_2
_geom_bond_distance
_geom_bond_site_symmetry_2
Cd1 N1 2.194(11) .
Cd1 O10 2.305(10) .
Cd1 O2 2.308(8) .
Cd1 O1 2.321(8) .
Cd1 O3 2.376(6) .
Cd1 O4 2.407(7) .
Cd1 Zr1 3.3183(12) .
Cd1 Zr2 3.3189(12) .
Zr1 O8 1.912(8) .
Zr1 O9 1.925(8) .
Zr1 O2 2.063(8) .
Zr1 O5 2.179(7) .
Zr1 O4 2.252(7) .
Zr1 O3 2.271(6) .
Zr1 Zr2 3.2997(14) .
Zr2 O7 1.913(8) .
Zr2 O6 1.927(8) .
Zr2 O1 2.075(7) .
Zr2 O5 2.188(7) .
Zr2 O4 2.221(7) .
Zr2 O3 2.272(6) .
O4 C40 1.461(11) .
O8 C80 1.387(16) .
O3 C30 1.438(12) .
O5 C50 1.434(16) .
O6 C60 1.420(17) .
O9 C90 1.411(15) .
O2 C20 1.440(14) .
O1 C10 1.365(16) .
O10 C1 1.203(14) .
N1 C1 1.191(15) 3_656
O7 C70 1.425(15) .
C52 C50 1.42(3) .
C52 H52A 0.9600 .
C52 H52B 0.9600 .
C52 H52C 0.9600 .
C40 C41 1.453(18) .
C40 C42 1.559(17) .
C40 H40 0.9800 .
C42 H42A 0.9600 .
C42 H42B 0.9600 .
C42 H42C 0.9600 .
C41 H41A 0.9600 .
C41 H41B 0.9600 .
C41 H41C 0.9600 .
C1 N1 1.191(15) 3_656
C70 C72 1.48(2) .
C70 C71 1.56(2) .
C70 H70 0.9800 .
C20 C22 1.50(2) .
C20 C21 1.53(2) .
C20 H20 0.9800 .
C90 C91 1.45(3) .
C90 C92 1.53(2) .
C90 H90 0.9800 .
C60 C61 1.31(3) .
C60 C62 1.45(3) .
C60 H60 0.9800 .
C80 C82 1.48(3) .
C80 C81 1.49(3) .
C80 H80 0.9800 .
C22 H22A 0.9600 .
C22 H22B 0.9600 .
C22 H22C 0.9600 .
C50 C51 1.46(3) .
C50 H50 0.9800 .
C71 H71A 0.9600 .
C71 H71B 0.9600 .
C71 H71C 0.9600 .
C91 H91A 0.9600 .
C91 H91B 0.9600 .
C91 H91C 0.9600 .
C62 H62A 0.9600 .
C62 H62B 0.9600 .
C62 H62C 0.9600 .
C72 H72A 0.9600 .
C72 H72B 0.9600 .
C72 H72C 0.9600 .
C81 H81A 0.9600 .
C81 H81B 0.9600 .
C81 H81C 0.9600 .
C92 H92A 0.9600 .
C92 H92B 0.9600 .
C92 H92C 0.9600 .
C51 H51A 0.9600 .
C51 H51B 0.9600 .
C51 H51C 0.9600 .
C21 H21A 0.9600 .
C21 H21B 0.9600 .
C21 H21C 0.9600 .
C82 H82A 0.9600 .
C82 H82B 0.9600 .
C82 H82C 0.9600 .
C10 C12 1.06(4) .
C10 C11 1.33(3) .
C10 H10 0.9800 .
C30 C31 1.43(3) .
C30 C32 1.50(2) .
C30 H30 0.9800 .
C32 H32A 0.9600 .
C32 H32B 0.9600 .
C32 H32C 0.9600 .
C31 H31A 0.9600 .
C31 H31B 0.9600 .
C31 H31C 0.9600 .
C61 H61A 0.9600 .
C61 H61B 0.9600 .
C61 H61C 0.9600 .
C12 C11 1.85(5) .
C12 H12A 0.9600 .
C12 H12B 0.9600 .
C12 H12C 0.9600 .
C11 H11A 0.9600 .
C11 H11B 0.9600 .
C11 H11C 0.9600 .

loop_
_geom_torsion_atom_site_label_1
_geom_torsion_atom_site_label_2
_geom_torsion_atom_site_label_3
_geom_torsion_atom_site_label_4
_geom_torsion
_geom_torsion_site_symmetry_4
N1 Cd1 Zr1 O8 9.8(6) .
O10 Cd1 Zr1 O8 136.9(5) .
O2 Cd1 Zr1 O8 66.8(5) .
O1 Cd1 Zr1 O8 -111.6(4) .
O3 Cd1 Zr1 O8 -163.0(4) .
O4 Cd1 Zr1 O8 -60.1(4) .
Zr2 Cd1 Zr1 O8 -110.6(3) .
N1 Cd1 Zr1 O9 -125.6(6) .
O10 Cd1 Zr1 O9 1.5(5) .
O2 Cd1 Zr1 O9 -68.6(5) .
O1 Cd1 Zr1 O9 112.9(4) .
O3 Cd1 Zr1 O9 61.5(4) .
O4 Cd1 Zr1 O9 164.5(4) .
Zr2 Cd1 Zr1 O9 113.9(4) .
N1 Cd1 Zr1 O2 -57.0(6) .
O10 Cd1 Zr1 O2 70.1(5) .
O1 Cd1 Zr1 O2 -178.5(4) .
O3 Cd1 Zr1 O2 130.1(4) .
O4 Cd1 Zr1 O2 -126.9(4) .
Zr2 Cd1 Zr1 O2 -177.5(3) .
N1 Cd1 Zr1 O5 121.3(5) .
O10 Cd1 Zr1 O5 -111.6(5) .
O2 Cd1 Zr1 O5 178.3(4) .
O1 Cd1 Zr1 O5 -0.2(3) .
O3 Cd1 Zr1 O5 -51.6(3) .
O4 Cd1 Zr1 O5 51.4(3) .
Zr2 Cd1 Zr1 O5 0.8(2) .
N1 Cd1 Zr1 O4 69.9(5) .
O10 Cd1 Zr1 O4 -163.0(5) .
O2 Cd1 Zr1 O4 126.9(4) .
O1 Cd1 Zr1 O4 -51.6(3) .
O3 Cd1 Zr1 O4 -103.0(3) .
Zr2 Cd1 Zr1 O4 -50.6(2) .
N1 Cd1 Zr1 O3 172.8(5) .
O10 Cd1 Zr1 O3 -60.1(5) .
O2 Cd1 Zr1 O3 -130.1(4) .
O1 Cd1 Zr1 O3 51.4(3) .
O4 Cd1 Zr1 O3 103.0(3) .
Zr2 Cd1 Zr1 O3 52.4(2) .
N1 Cd1 Zr1 Zr2 120.5(5) .
O10 Cd1 Zr1 Zr2 -112.4(4) .
O2 Cd1 Zr1 Zr2 177.5(3) .
O1 Cd1 Zr1 Zr2 -1.0(2) .
O3 Cd1 Zr1 Zr2 -52.4(2) .
O4 Cd1 Zr1 Zr2 50.6(2) .
O8 Zr1 Zr2 O7 -129.9(5) .
O9 Zr1 Zr2 O7 1.8(4) .
O2 Zr1 Zr2 O7 116.6(4) .
O5 Zr1 Zr2 O7 -64.0(4) .
O4 Zr1 Zr2 O7 171.5(4) .
O3 Zr1 Zr2 O7 59.2(4) .
Cd1 Zr1 Zr2 O7 114.8(3) .
O8 Zr1 Zr2 O6 0.7(5) .
O9 Zr1 Zr2 O6 132.4(4) .
O2 Zr1 Zr2 O6 -112.8(4) .
O5 Zr1 Zr2 O6 66.6(4) .
O4 Zr1 Zr2 O6 -57.9(4) .
O3 Zr1 Zr2 O6 -170.2(4) .
Cd1 Zr1 Zr2 O6 -114.6(3) .
O8 Zr1 Zr2 O1 116.4(4) .
O9 Zr1 Zr2 O1 -111.9(4) .
O2 Zr1 Zr2 O1 2.9(3) .
O5 Zr1 Zr2 O1 -177.7(4) .
O4 Zr1 Zr2 O1 57.8(3) .
O3 Zr1 Zr2 O1 -54.4(3) .
Cd1 Zr1 Zr2 O1 1.1(2) .
O8 Zr1 Zr2 O5 -65.9(4) .
O9 Zr1 Zr2 O5 65.8(4) .
O2 Zr1 Zr2 O5 -179.4(4) .
O4 Zr1 Zr2 O5 -124.5(4) .
O3 Zr1 Zr2 O5 123.2(4) .
Cd1 Zr1 Zr2 O5 178.8(3) .
O8 Zr1 Zr2 O4 58.6(4) .
O9 Zr1 Zr2 O4 -169.7(4) .
O2 Zr1 Zr2 O4 -54.9(3) .
O5 Zr1 Zr2 O4 124.5(4) .
O3 Zr1 Zr2 O4 -112.2(3) .
Cd1 Zr1 Zr2 O4 -56.7(3) .
O8 Zr1 Zr2 O3 170.9(4) .
O9 Zr1 Zr2 O3 -57.4(4) .
O2 Zr1 Zr2 O3 57.3(3) .
O5 Zr1 Zr2 O3 -123.2(4) .
O4 Zr1 Zr2 O3 112.2(3) .
Cd1 Zr1 Zr2 O3 55.6(2) .
O8 Zr1 Zr2 Cd1 115.3(3) .
O9 Zr1 Zr2 Cd1 -113.0(3) .
O2 Zr1 Zr2 Cd1 1.8(2) .
O5 Zr1 Zr2 Cd1 -178.8(3) .
O4 Zr1 Zr2 Cd1 56.7(3) .
O3 Zr1 Zr2 Cd1 -55.6(2) .
N1 Cd1 Zr2 O7 133.4(6) .
O10 Cd1 Zr2 O7 6.4(5) .
O2 Cd1 Zr2 O7 -111.2(4) .
O1 Cd1 Zr2 O7 68.7(5) .
O3 Cd1 Zr2 O7 -57.3(4) .
O4 Cd1 Zr2 O7 -161.3(4) .
Zr1 Cd1 Zr2 O7 -109.7(4) .
N1 Cd1 Zr2 O6 -3.2(6) .
O10 Cd1 Zr2 O6 -130.2(5) .
O2 Cd1 Zr2 O6 112.2(4) .
O1 Cd1 Zr2 O6 -67.8(5) .
O3 Cd1 Zr2 O6 166.1(4) .
O4 Cd1 Zr2 O6 62.2(4) .
Zr1 Cd1 Zr2 O6 113.7(3) .
N1 Cd1 Zr2 O1 64.7(6) .
O10 Cd1 Zr2 O1 -62.3(5) .
O2 Cd1 Zr2 O1 -180.0(4) .
O3 Cd1 Zr2 O1 -126.0(4) .
O4 Cd1 Zr2 O1 130.0(4) .
Zr1 Cd1 Zr2 O1 -178.4(3) .
N1 Cd1 Zr2 O5 -117.7(6) .
O10 Cd1 Zr2 O5 115.3(5) .
O2 Cd1 Zr2 O5 -2.3(3) .
O1 Cd1 Zr2 O5 177.6(4) .
O3 Cd1 Zr2 O5 51.6(3) .
O4 Cd1 Zr2 O5 -52.4(3) .
Zr1 Cd1 Zr2 O5 -0.8(2) .
N1 Cd1 Zr2 O4 -65.3(6) .
O10 Cd1 Zr2 O4 167.7(5) .
O2 Cd1 Zr2 O4 50.0(3) .
O1 Cd1 Zr2 O4 -130.0(4) .
O3 Cd1 Zr2 O4 103.9(3) .
Zr1 Cd1 Zr2 O4 51.6(2) .
N1 Cd1 Zr2 O3 -169.3(6) .
O10 Cd1 Zr2 O3 63.7(5) .
O2 Cd1 Zr2 O3 -53.9(3) .
O1 Cd1 Zr2 O3 126.0(4) .
O4 Cd1 Zr2 O3 -103.9(3) .
Zr1 Cd1 Zr2 O3 -52.4(2) .
N1 Cd1 Zr2 Zr1 -116.9(5) .
O10 Cd1 Zr2 Zr1 116.1(4) .
O2 Cd1 Zr2 Zr1 -1.6(2) .
O1 Cd1 Zr2 Zr1 178.4(3) .
O3 Cd1 Zr2 Zr1 52.4(2) .
O4 Cd1 Zr2 Zr1 -51.6(2) .
O7 Zr2 O4 C40 -166.0(12) .
O6 Zr2 O4 C40 -4.7(9) .
O1 Zr2 O4 C40 96.2(8) .
O5 Zr2 O4 C40 -105.9(8) .
O3 Zr2 O4 C40 176.8(9) .
Zr1 Zr2 O4 C40 -140.3(9) .
Cd1 Zr2 O4 C40 128.8(9) .
O7 Zr2 O4 Zr1 -25.7(12) .
O6 Zr2 O4 Zr1 135.6(3) .
O1 Zr2 O4 Zr1 -123.5(3) .
O5 Zr2 O4 Zr1 34.4(2) .
O3 Zr2 O4 Zr1 -42.9(2) .
Cd1 Zr2 O4 Zr1 -90.9(3) .
O7 Zr2 O4 Cd1 65.2(12) .
O6 Zr2 O4 Cd1 -133.5(3) .
O1 Zr2 O4 Cd1 -32.6(3) .
O5 Zr2 O4 Cd1 125.3(3) .
O3 Zr2 O4 Cd1 48.0(2) .
Zr1 Zr2 O4 Cd1 90.9(3) .
O8 Zr1 O4 C40 12.0(7) .
O9 Zr1 O4 C40 179.7(12) .
O2 Zr1 O4 C40 -88.7(7) .
O5 Zr1 O4 C40 110.9(7) .
O3 Zr1 O4 C40 -171.3(7) .
Zr2 Zr1 O4 C40 145.6(8) .
Cd1 Zr1 O4 C40 -122.8(7) .
O8 Zr1 O4 Zr2 -133.6(3) .
O9 Zr1 O4 Zr2 34.1(13) .
O2 Zr1 O4 Zr2 125.7(3) .
O5 Zr1 O4 Zr2 -34.7(3) .
O3 Zr1 O4 Zr2 43.1(2) .
Cd1 Zr1 O4 Zr2 91.6(2) .
O8 Zr1 O4 Cd1 134.8(3) .
O9 Zr1 O4 Cd1 -57.5(13) .
O2 Zr1 O4 Cd1 34.1(3) .
O5 Zr1 O4 Cd1 -126.3(3) .
O3 Zr1 O4 Cd1 -48.5(2) .
Zr2 Zr1 O4 Cd1 -91.6(2) .
N1 Cd1 O4 C40 -4.0(8) .
O10 Cd1 O4 C40 -177.4(14) .
O2 Cd1 O4 C40 95.0(7) .
O1 Cd1 O4 C40 -108.6(7) .
O3 Cd1 O4 C40 174.0(7) .
Zr1 Cd1 O4 C40 126.3(7) .
Zr2 Cd1 O4 C40 -138.6(7) .
N1 Cd1 O4 Zr2 134.5(4) .
O10 Cd1 O4 Zr2 -38.8(15) .
O2 Cd1 O4 Zr2 -126.5(3) .
O1 Cd1 O4 Zr2 30.0(2) .
O3 Cd1 O4 Zr2 -47.4(2) .
Zr1 Cd1 O4 Zr2 -95.1(2) .
N1 Cd1 O4 Zr1 -130.4(4) .
O10 Cd1 O4 Zr1 56.3(14) .
O2 Cd1 O4 Zr1 -31.4(2) .
O1 Cd1 O4 Zr1 125.1(3) .
O3 Cd1 O4 Zr1 47.7(2) .
Zr2 Cd1 O4 Zr1 95.1(2) .
O9 Zr1 O8 C80 -16(11) .
O2 Zr1 O8 C80 -120(11) .
O5 Zr1 O8 C80 88(11) .
O4 Zr1 O8 C80 160(11) .
O3 Zr1 O8 C80 149(11) .
Zr2 Zr1 O8 C80 125(11) .
Cd1 Zr1 O8 C80 -160(11) .
O8 Zr1 O3 C30 -166.9(13) .
O9 Zr1 O3 C30 -1.4(8) .
O2 Zr1 O3 C30 99.2(8) .
O5 Zr1 O3 C30 -102.1(8) .
O4 Zr1 O3 C30 -179.0(8) .
Zr2 Zr1 O3 C30 -137.2(8) .
Cd1 Zr1 O3 C30 131.6(8) .
O8 Zr1 O3 Zr2 -29.7(13) .
O9 Zr1 O3 Zr2 135.8(3) .
O2 Zr1 O3 Zr2 -123.6(3) .
O5 Zr1 O3 Zr2 35.1(2) .
O4 Zr1 O3 Zr2 -41.8(2) .
Cd1 Zr1 O3 Zr2 -91.2(2) .
O8 Zr1 O3 Cd1 61.5(13) .
O9 Zr1 O3 Cd1 -133.0(3) .
O2 Zr1 O3 Cd1 -32.4(3) .
O5 Zr1 O3 Cd1 126.3(3) .
O4 Zr1 O3 Cd1 49.4(2) .
Zr2 Zr1 O3 Cd1 91.2(2) .
O7 Zr2 O3 C30 3.5(8) .
O6 Zr2 O3 C30 172.3(13) .
O1 Zr2 O3 C30 -97.6(8) .
O5 Zr2 O3 C30 101.2(8) .
O4 Zr2 O3 C30 178.5(8) .
Zr1 Zr2 O3 C30 136.2(8) .
Cd1 Zr2 O3 C30 -132.6(8) .
O7 Zr2 O3 Zr1 -132.7(3) .
O6 Zr2 O3 Zr1 36.0(14) .
O1 Zr2 O3 Zr1 126.1(3) .
O5 Zr2 O3 Zr1 -35.0(2) .
O4 Zr2 O3 Zr1 42.3(2) .
Cd1 Zr2 O3 Zr1 91.2(2) .
O7 Zr2 O3 Cd1 136.1(3) .
O6 Zr2 O3 Cd1 -55.1(14) .
O1 Zr2 O3 Cd1 35.0(3) .
O5 Zr2 O3 Cd1 -126.2(3) .
O4 Zr2 O3 Cd1 -48.9(2) .
Zr1 Zr2 O3 Cd1 -91.2(2) .
N1 Cd1 O3 C30 -168(2) .
O10 Cd1 O3 C30 2.9(9) .
O2 Cd1 O3 C30 -102.8(8) .
O1 Cd1 O3 C30 102.5(8) .
O4 Cd1 O3 C30 -179.5(9) .
Zr1 Cd1 O3 C30 -132.4(9) .
Zr2 Cd1 O3 C30 134.4(9) .
N1 Cd1 O3 Zr1 -36(3) .
O10 Cd1 O3 Zr1 135.3(4) .
O2 Cd1 O3 Zr1 29.6(2) .
O1 Cd1 O3 Zr1 -125.1(3) .
O4 Cd1 O3 Zr1 -47.1(2) .
Zr2 Cd1 O3 Zr1 -93.2(2) .
N1 Cd1 O3 Zr2 57(3) .
O10 Cd1 O3 Zr2 -131.5(4) .
O2 Cd1 O3 Zr2 122.7(3) .
O1 Cd1 O3 Zr2 -32.0(3) .
O4 Cd1 O3 Zr2 46.0(2) .
Zr1 Cd1 O3 Zr2 93.2(2) .
O8 Zr1 O5 C50 -51.9(13) .
O9 Zr1 O5 C50 49.6(13) .
O2 Zr1 O5 C50 -179.4(12) .
O4 Zr1 O5 C50 -144.9(13) .
O3 Zr1 O5 C50 142.5(13) .
Zr2 Zr1 O5 C50 179.6(14) .
Cd1 Zr1 O5 C50 178.5(12) .
O8 Zr1 O5 Zr2 128.5(3) .
O9 Zr1 O5 Zr2 -130.0(3) .
O2 Zr1 O5 Zr2 1.0(6) .
O4 Zr1 O5 Zr2 35.5(3) .
O3 Zr1 O5 Zr2 -37.1(2) .
Cd1 Zr1 O5 Zr2 -1.1(3) .
O7 Zr2 O5 C50 -50.3(15) .
O6 Zr2 O5 C50 50.9(15) .
O1 Zr2 O5 C50 -175.6(14) .
O4 Zr2 O5 C50 144.5(15) .
O3 Zr2 O5 C50 -142.4(15) .
Zr1 Zr2 O5 C50 -179.5(15) .
Cd1 Zr2 O5 C50 -178.5(14) .
O7 Zr2 O5 Zr1 129.2(3) .
O6 Zr2 O5 Zr1 -129.6(3) .
O1 Zr2 O5 Zr1 3.9(6) .
O4 Zr2 O5 Zr1 -36.0(3) .
O3 Zr2 O5 Zr1 37.1(2) .
Cd1 Zr2 O5 Zr1 1.1(3) .
O7 Zr2 O6 C60 -8(5) .
O1 Zr2 O6 C60 97(5) .
O5 Zr2 O6 C60 -109(5) .
O4 Zr2 O6 C60 178(5) .
O3 Zr2 O6 C60 -176(4) .
Zr1 Zr2 O6 C60 -147(5) .
Cd1 Zr2 O6 C60 138(5) .
O8 Zr1 O9 C90 -53(5) .
O2 Zr1 O9 C90 51(4) .
O5 Zr1 O9 C90 -156(4) .
O4 Zr1 O9 C90 139(4) .
O3 Zr1 O9 C90 131(4) .
Zr2 Zr1 O9 C90 167(4) .
Cd1 Zr1 O9 C90 92(4) .
O8 Zr1 O2 C20 44.8(11) .
O9 Zr1 O2 C20 -56.9(11) .
O5 Zr1 O2 C20 172.0(9) .
O4 Zr1 O2 C20 138.6(11) .
O3 Zr1 O2 C20 -151.2(11) .
Zr2 Zr1 O2 C20 172.7(10) .
Cd1 Zr1 O2 C20 174.9(12) .
O8 Zr1 O2 Cd1 -130.1(3) .
O9 Zr1 O2 Cd1 128.2(3) .
O5 Zr1 O2 Cd1 -2.9(7) .
O4 Zr1 O2 Cd1 -36.3(3) .
O3 Zr1 O2 Cd1 33.9(3) .
Zr2 Zr1 O2 Cd1 -2.2(3) .
N1 Cd1 O2 C20 -37.0(12) .
O10 Cd1 O2 C20 57.5(11) .
O1 Cd1 O2 C20 -172.6(10) .
O3 Cd1 O2 C20 151.9(11) .
O4 Cd1 O2 C20 -139.7(11) .
Zr1 Cd1 O2 C20 -174.8(12) .
Zr2 Cd1 O2 C20 -172.6(10) .
N1 Cd1 O2 Zr1 137.8(4) .
O10 Cd1 O2 Zr1 -127.8(4) .
O1 Cd1 O2 Zr1 2.2(6) .
O3 Cd1 O2 Zr1 -33.3(3) .
O4 Cd1 O2 Zr1 35.1(3) .
Zr2 Cd1 O2 Zr1 2.2(3) .
O7 Zr2 O1 C10 58.4(17) .
O6 Zr2 O1 C10 -43.5(17) .
O5 Zr2 O1 C10 -177.1(16) .
O4 Zr2 O1 C10 -138.8(17) .
O3 Zr2 O1 C10 150.6(17) .
Zr1 Zr2 O1 C10 -174.5(17) .
Cd1 Zr2 O1 C10 -173.1(18) .
O7 Zr2 O1 Cd1 -128.6(4) .
O6 Zr2 O1 Cd1 129.6(3) .
O5 Zr2 O1 Cd1 -4.0(7) .
O4 Zr2 O1 Cd1 34.3(3) .
O3 Zr2 O1 Cd1 -36.3(3) .
Zr1 Zr2 O1 Cd1 -1.4(3) .
N1 Cd1 O1 C10 39.5(16) .
O10 Cd1 O1 C10 -54.6(16) .
O2 Cd1 O1 C10 173.7(15) .
O3 Cd1 O1 C10 -150.6(16) .
O4 Cd1 O1 C10 141.0(16) .
Zr1 Cd1 O1 C10 175.0(15) .
Zr2 Cd1 O1 C10 173.7(17) .
N1 Cd1 O1 Zr2 -134.1(5) .
O10 Cd1 O1 Zr2 131.7(4) .
O2 Cd1 O1 Zr2 0.0(6) .
O3 Cd1 O1 Zr2 35.8(3) .
O4 Cd1 O1 Zr2 -32.7(3) .
Zr1 Cd1 O1 Zr2 1.4(3) .
N1 Cd1 O10 C1 -5.7(14) .
O2 Cd1 O10 C1 -109.9(13) .
O1 Cd1 O10 C1 103.2(13) .
O3 Cd1 O10 C1 175.8(13) .
O4 Cd1 O10 C1 167.9(10) .
Zr1 Cd1 O10 C1 -147.3(12) .
Zr2 Cd1 O10 C1 137.3(12) .
O10 Cd1 N1 C1 5.4(18) 3_656
O2 Cd1 N1 C1 113.7(18) 3_656
O1 Cd1 N1 C1 -97.3(18) 3_656
O3 Cd1 N1 C1 176.6(16) 3_656
O4 Cd1 N1 C1 -172.7(17) 3_656
Zr1 Cd1 N1 C1 145.7(16) 3_656
Zr2 Cd1 N1 C1 -133.5(16) 3_656
O6 Zr2 O7 C70 -143(32) .
O1 Zr2 O7 C70 113(32) .
O5 Zr2 O7 C70 -38(32) .
O4 Zr2 O7 C70 18(33) .
O3 Zr2 O7 C70 34(32) .
Zr1 Zr2 O7 C70 -2(32) .
Cd1 Zr2 O7 C70 72(32) .
Zr2 O4 C40 C41 -62.9(12) .
Zr1 O4 C40 C41 165.3(8) .
Cd1 O4 C40 C41 56.0(11) .
Zr2 O4 C40 C42 59.0(12) .
Zr1 O4 C40 C42 -72.8(10) .
Cd1 O4 C40 C42 177.9(7) .
Cd1 O10 C1 N1 174(13) 3_656
Zr2 O7 C70 C72 89(32) .
Zr2 O7 C70 C71 -151(32) .
Zr1 O2 C20 C22 122.7(13) .
Cd1 O2 C20 C22 -64.0(17) .
Zr1 O2 C20 C21 -113.7(13) .
Cd1 O2 C20 C21 59.6(17) .
Zr1 O9 C90 C91 -9(5) .
Zr1 O9 C90 C92 112(5) .
Zr2 O6 C60 C61 -136(4) .
Zr2 O6 C60 C62 2(6) .
Zr1 O8 C80 C82 -22(12) .
Zr1 O8 C80 C81 103(11) .
Zr1 O5 C50 C52 147.1(15) .
Zr2 O5 C50 C52 -34(3) .
Zr1 O5 C50 C51 -81(2) .
Zr2 O5 C50 C51 99(2) .
Zr2 O1 C10 C12 -70(7) .
Cd1 O1 C10 C12 119(7) .
Zr2 O1 C10 C11 157(4) .
Cd1 O1 C10 C11 -14(5) .
Zr1 O3 C30 C31 -176.8(12) .
Zr2 O3 C30 C31 59.4(15) .
Cd1 O3 C30 C31 -59.6(16) .
Zr1 O3 C30 C32 -61.7(13) .
Zr2 O3 C30 C32 174.5(10) .
Cd1 O3 C30 C32 55.6(14) .
O1 C10 C12 C11 -140(6) .
O1 C10 C11 C12 143(6) .
